data_4065965
loop_
_publ_author_name
'Kanao, Keiichiro'
'Tanabe, Yoshiaki'
'Miyake, Yoshihiro'
'Nishibayashi, Yoshiaki'

_publ_section_title
;
 Intramolecular Edge-to-Face Aromatic \p&#x2212;\p Interaction in
 Optically Active Ruthenium&#x2212;Allenylidene Complexes for
 Enantioselective Propargylic Substitution Reactions
;
_journal_issue 10
_journal_name_full Organometallics
_journal_page_first 2381
_journal_paper_doi 10.1021/om100227n
_journal_volume 29
_journal_year 2010
_chemical_absolute_configuration 'CHOOSE rm ad rmad syn or unk'
_chemical_formula_moiety 'C73 H78 B Cl5 F4 Ru2 S2 '
_chemical_formula_sum 'C73 H78 B Cl5 F4 Ru2 S2'
_chemical_formula_weight 1485.75
_space_group_IT_number 19
_symmetry_cell_setting orthorhombic
_symmetry_Int_Tables_number 19
_symmetry_space_group_name_Hall 'P 2ac 2ab'
_symmetry_space_group_name_H-M 'P 21 21 21'
_cell_angle_alpha 90.0000
_cell_angle_beta 90.0000
_cell_angle_gamma 90.0000
_cell_formula_units_Z 4
_cell_length_a 11.9514(2)
_cell_length_b 20.5456(4)
_cell_length_c 27.5729(6)
_cell_measurement_reflns_used 51891
_cell_measurement_temperature 173.1
_cell_measurement_theta_max 27.4
_cell_measurement_theta_min 3.0
_cell_volume 6770.5(2)
_computing_cell_refinement PROCESS-AUTO
_computing_data_collection PROCESS-AUTO
_computing_data_reduction CrystalStructure
_computing_publication_material 'CrystalStructure 3.8'
_computing_structure_refinement CRYSTALS
_computing_structure_solution SIR97
_diffrn_ambient_temperature 173.1
_diffrn_detector_area_resol_mean 10.00
_diffrn_measured_fraction_theta_full 0.996
_diffrn_measured_fraction_theta_max 0.996
_diffrn_measurement_device_type 'Rigaku RAXIS-RAPID'
_diffrn_measurement_method \w
_diffrn_radiation_type 'Mo K\a'
_diffrn_radiation_wavelength 0.71075
_diffrn_reflns_av_R_equivalents 0.050
_diffrn_reflns_limit_h_max 15
_diffrn_reflns_limit_h_min -15
_diffrn_reflns_limit_k_max 26
_diffrn_reflns_limit_k_min -26
_diffrn_reflns_limit_l_max 32
_diffrn_reflns_limit_l_min -35
_diffrn_reflns_number 61761
_diffrn_reflns_theta_full 27.45
_diffrn_reflns_theta_max 27.45
_exptl_absorpt_coefficient_mu 0.758
_exptl_absorpt_correction_T_max 0.927
_exptl_absorpt_correction_T_min 0.726
_exptl_absorpt_correction_type multi-scan
_exptl_absorpt_process_details
;
    Higashi, T. (1995). Program for Absorption Correction.
    Rigaku Corporation, Tokyo, Japan.
;
_exptl_crystal_colour dark_brown
_exptl_crystal_density_diffrn 1.457
_exptl_crystal_density_method 'not measured'
_exptl_crystal_description platelet
_exptl_crystal_F_000 3048.00
_exptl_crystal_size_max 0.65
_exptl_crystal_size_mid 0.40
_exptl_crystal_size_min 0.10
_refine_diff_density_max 1.75
_refine_diff_density_min -1.39
_refine_ls_abs_structure_details 'Flack, H. D. (1983), Acta Cryst. A39, 876-881.  6976 Friedel Pairs'
_refine_ls_abs_structure_Flack -0.03(2)
_refine_ls_extinction_method none
_refine_ls_goodness_of_fit_ref 1.000
_refine_ls_hydrogen_treatment refall
_refine_ls_number_parameters 863
_refine_ls_number_reflns 15433
_refine_ls_R_factor_gt 0.0383
_refine_ls_shift/su_max 0.0028
_refine_ls_structure_factor_coef Fsqd
_refine_ls_weighting_details 'w = 1/[0.9550\s(Fo^2^)]/(4Fo^2^)'
_refine_ls_weighting_scheme calc
_refine_ls_wR_factor_ref 0.0825
_reflns_number_gt 12192
_reflns_number_total 15433
_reflns_threshold_expression F^2^>2.0\s(F^2^)
_cod_data_source_file om100227n_si_001.cif
_cod_data_source_block '_[Cp*RuCl(SR*)2RuCp*(C=C=CHPh)]BF4.2CH2Cl2'
_cod_original_formula_sum 'C73 H78 B Cl5 F4 Ru2 S2 '
_cod_database_code 4065965

loop_
_symmetry_equiv_pos_site_id
_symmetry_equiv_pos_as_xyz
1 +X,+Y,+Z
2 1/2+X,1/2-Y,-Z
3 -X,1/2+Y,1/2-Z
4 1/2-X,-Y,1/2+Z

loop_
_atom_site_label
_atom_site_type_symbol
_atom_site_fract_x
_atom_site_fract_y
_atom_site_fract_z
_atom_site_U_iso_or_equiv
_atom_site_adp_type
_atom_site_occupancy
_atom_site_symmetry_multiplicity
_atom_site_calc_flag
_atom_site_refinement_flags
Ru(1) Ru 0.47915(2) 0.500790(10) 0.603220(10) 0.01876(6) Uani 1.00 1 d .
Ru(2) Ru 0.52802(3) 0.538670(10) 0.698570(10) 0.01990(6) Uani 1.00 1 d .
Cl(1) Cl 0.35855(8) 0.41054(5) 0.62492(4) 0.0305(2) Uani 1.00 1 d .
Cl(2) Cl 0.29978(15) 0.19834(9) 0.65164(7) 0.0858(6) Uani 1.00 1 d .
Cl(3) Cl 0.21022(16) 0.24512(10) 0.74130(7) 0.0939(6) Uani 1.00 1 d .
Cl(4) Cl 0.32117(12) 0.76105(7) 0.60595(6) 0.0627(4) Uani 1.00 1 d .
Cl(5) Cl 0.2516(2) 0.88885(10) 0.57470(9) 0.1306(9) Uani 1.00 1 d .
S(1) S 0.37844(8) 0.57211(5) 0.65131(4) 0.0215(2) Uani 1.00 1 d .
S(2) S 0.61902(8) 0.46128(5) 0.65145(3) 0.0209(2) Uani 1.00 1 d .
F(1) F 0.8744(5) 0.6711(3) 0.5483(3) 0.216(3) Uani 1.00 1 d .
F(2) F 0.9992(7) 0.6804(2) 0.5939(2) 0.215(3) Uani 1.00 1 d .
F(3) F 0.9829(5) 0.7360(3) 0.5258(2) 0.231(3) Uani 1.00 1 d .
F(4) F 1.0392(8) 0.6389(5) 0.5307(2) 0.353(5) Uani 1.00 1 d .
C(1) C 0.4351(3) 0.47649(18) 0.73295(15) 0.0240(10) Uani 1.00 1 d .
C(2) C 0.3834(3) 0.4402(2) 0.75874(17) 0.0337(12) Uani 1.00 1 d .
C(3) C 0.3142(4) 0.3991(2) 0.78243(19) 0.0438(14) Uani 1.00 1 d .
C(4) C 0.3290(4) 0.3719(2) 0.83122(19) 0.0446(15) Uani 1.00 1 d .
C(5) C 0.2447(4) 0.3311(2) 0.8502(2) 0.0538(16) Uani 1.00 1 d .
C(6) C 0.2555(4) 0.3058(2) 0.8972(2) 0.0537(17) Uani 1.00 1 d .
C(7) C 0.3419(6) 0.3190(2) 0.9239(2) 0.066(2) Uani 1.00 1 d .
C(8) C 0.4277(5) 0.3610(2) 0.9061(2) 0.0621(19) Uani 1.00 1 d .
C(9) C 0.4207(4) 0.3857(2) 0.86050(17) 0.0369(13) Uani 1.00 1 d .
C(10) C 0.2376(2) 0.5428(2) 0.66923(14) 0.0238(9) Uani 1.00 1 d .
C(11) C 0.1905(3) 0.5845(2) 0.70916(15) 0.0256(10) Uani 1.00 1 d .
C(12) C 0.1598(3) 0.55503(19) 0.75309(15) 0.0260(10) Uani 1.00 1 d .
C(13) C 0.1066(3) 0.5902(2) 0.78981(15) 0.0289(11) Uani 1.00 1 d .
C(14) C 0.0818(3) 0.6552(2) 0.78145(15) 0.0275(11) Uani 1.00 1 d .
C(15) C 0.1113(3) 0.6866(2) 0.73818(15) 0.0267(10) Uani 1.00 1 d .
C(16) C 0.1665(3) 0.64977(19) 0.70263(16) 0.0256(10) Uani 1.00 1 d .
C(17) C 0.0696(3) 0.5568(2) 0.83465(16) 0.0322(12) Uani 1.00 1 d .
C(18) C 0.1373(4) 0.5101(2) 0.85706(15) 0.0373(13) Uani 1.00 1 d .
C(19) C 0.0998(5) 0.4745(2) 0.89633(19) 0.0543(16) Uani 1.00 1 d .
C(20) C -0.0078(5) 0.4855(2) 0.91421(17) 0.0570(17) Uani 1.00 1 d .
C(21) C -0.0743(4) 0.5314(2) 0.89350(18) 0.0533(16) Uani 1.00 1 d .
C(22) C -0.0358(4) 0.5683(2) 0.85386(16) 0.0418(13) Uani 1.00 1 d .
C(23) C 0.0825(3) 0.7565(2) 0.72995(17) 0.0314(12) Uani 1.00 1 d .
C(24) C 0.0657(3) 0.7988(2) 0.76881(19) 0.0389(13) Uani 1.00 1 d .
C(25) C 0.0364(4) 0.8625(2) 0.7619(2) 0.0465(14) Uani 1.00 1 d .
C(26) C 0.0251(4) 0.8867(2) 0.7159(2) 0.0539(15) Uani 1.00 1 d .
C(27) C 0.0423(4) 0.8464(2) 0.6772(2) 0.0537(16) Uani 1.00 1 d .
C(28) C 0.0683(3) 0.7807(2) 0.68474(18) 0.0397(13) Uani 1.00 1 d .
C(29) C 0.1645(3) 0.5430(2) 0.62353(15) 0.0294(11) Uani 1.00 1 d .
C(30) C 0.0470(3) 0.5170(2) 0.63422(18) 0.0469(14) Uani 1.00 1 d .
C(31) C 0.6010(3) 0.37847(18) 0.67634(14) 0.0234(10) Uani 1.00 1 d .
C(32) C 0.6496(3) 0.33035(18) 0.64052(15) 0.0238(10) Uani 1.00 1 d .
C(33) C 0.7619(3) 0.33344(18) 0.62836(15) 0.0249(10) Uani 1.00 1 d .
C(34) C 0.8099(3) 0.28688(19) 0.59725(15) 0.0251(10) Uani 1.00 1 d .
C(35) C 0.7442(3) 0.2363(2) 0.58081(16) 0.0300(11) Uani 1.00 1 d .
C(36) C 0.6316(3) 0.23082(18) 0.59350(16) 0.0269(11) Uani 1.00 1 d .
C(37) C 0.5843(3) 0.2796(2) 0.62251(16) 0.0299(11) Uani 1.00 1 d .
C(38) C 0.9308(3) 0.2923(2) 0.58448(15) 0.0288(11) Uani 1.00 1 d .
C(39) C 0.9831(3) 0.3517(2) 0.58051(17) 0.0363(12) Uani 1.00 1 d .
C(40) C 1.0964(3) 0.3570(2) 0.56835(19) 0.0461(15) Uani 1.00 1 d .
C(41) C 1.1555(4) 0.3006(2) 0.5587(2) 0.0570(17) Uani 1.00 1 d .
C(42) C 1.1049(3) 0.2402(2) 0.5621(2) 0.0555(16) Uani 1.00 1 d .
C(43) C 0.9938(3) 0.2360(2) 0.57485(18) 0.0401(13) Uani 1.00 1 d .
C(44) C 0.5663(3) 0.1744(2) 0.57631(17) 0.0350(12) Uani 1.00 1 d .
C(45) C 0.6116(4) 0.1114(2) 0.58003(18) 0.0397(13) Uani 1.00 1 d .
C(46) C 0.5536(4) 0.0567(2) 0.56478(19) 0.0540(17) Uani 1.00 1 d .
C(47) C 0.4497(5) 0.0656(3) 0.5444(2) 0.069(2) Uani 1.00 1 d .
C(48) C 0.4015(4) 0.1251(3) 0.5401(2) 0.066(2) Uani 1.00 1 d .
C(49) C 0.4608(4) 0.1810(2) 0.55590(19) 0.0491(15) Uani 1.00 1 d .
C(50) C 0.6586(3) 0.3764(2) 0.72617(15) 0.0285(11) Uani 1.00 1 d .
C(51) C 0.6374(4) 0.3125(2) 0.75170(19) 0.0481(15) Uani 1.00 1 d .
C(52) C 0.5389(3) 0.57478(19) 0.54769(14) 0.0265(10) Uani 1.00 1 d .
C(53) C 0.4257(3) 0.5568(2) 0.53529(14) 0.0266(11) Uani 1.00 1 d .
C(54) C 0.4239(3) 0.4878(2) 0.52618(15) 0.0312(11) Uani 1.00 1 d .
C(55) C 0.5356(3) 0.4640(2) 0.53336(14) 0.0297(10) Uani 1.00 1 d .
C(56) C 0.6066(3) 0.51845(19) 0.54510(15) 0.0275(11) Uani 1.00 1 d .
C(57) C 0.5744(4) 0.6445(2) 0.55173(18) 0.0480(15) Uani 1.00 1 d .
C(58) C 0.3327(3) 0.6035(2) 0.52716(17) 0.0460(15) Uani 1.00 1 d .
C(59) C 0.3265(4) 0.4492(2) 0.50841(17) 0.0546(16) Uani 1.00 1 d .
C(60) C 0.5706(4) 0.3958(2) 0.52294(17) 0.0493(15) Uani 1.00 1 d .
C(61) C 0.7305(3) 0.5163(2) 0.54857(17) 0.0427(14) Uani 1.00 1 d .
C(62) C 0.5772(3) 0.64639(19) 0.70871(15) 0.0268(11) Uani 1.00 1 d .
C(63) C 0.5325(3) 0.61715(18) 0.75289(14) 0.0266(10) Uani 1.00 1 d .
C(64) C 0.6099(3) 0.5680(2) 0.76890(16) 0.0289(11) Uani 1.00 1 d .
C(65) C 0.6971(3) 0.5649(2) 0.73453(16) 0.0277(11) Uani 1.00 1 d .
C(66) C 0.6778(3) 0.61258(19) 0.69806(16) 0.0279(10) Uani 1.00 1 d .
C(67) C 0.5311(4) 0.70378(18) 0.68341(15) 0.0361(11) Uani 1.00 1 d .
C(68) C 0.4317(3) 0.6413(2) 0.78109(17) 0.0398(13) Uani 1.00 1 d .
C(69) C 0.6045(4) 0.5330(2) 0.81610(15) 0.0412(13) Uani 1.00 1 d .
C(70) C 0.8023(3) 0.5258(2) 0.73825(18) 0.0395(13) Uani 1.00 1 d .
C(71) C 0.7615(3) 0.6298(2) 0.65904(18) 0.0456(15) Uani 1.00 1 d .
C(72) C 0.2284(5) 0.2634(3) 0.6802(2) 0.079(2) Uani 1.00 1 d .
C(73) C 0.2558(5) 0.8074(3) 0.5615(2) 0.076(2) Uani 1.00 1 d .
B(1) B 0.9792(6) 0.6835(4) 0.5494(2) 0.070(2) Uani 1.00 1 d .
H(1) H 0.2485 0.3863 0.7656 0.053 Uiso 1.00 1 c R
H(2) H 0.1808 0.3208 0.8312 0.065 Uiso 1.00 1 c R
H(3) H 0.1984 0.2784 0.9098 0.064 Uiso 1.00 1 c R
H(4) H 0.3481 0.3006 0.9554 0.080 Uiso 1.00 1 c R
H(5) H 0.4897 0.3716 0.9262 0.075 Uiso 1.00 1 c R
H(6) H 0.4790 0.4127 0.8485 0.044 Uiso 1.00 1 c R
H(7) H 0.2439 0.4993 0.6807 0.029 Uiso 1.00 1 c R
H(8) H 0.1755 0.5102 0.7580 0.031 Uiso 1.00 1 c R
H(9) H 0.0436 0.6792 0.8058 0.033 Uiso 1.00 1 c R
H(10) H 0.1881 0.6703 0.6732 0.031 Uiso 1.00 1 c R
H(11) H 0.2106 0.5027 0.8450 0.045 Uiso 1.00 1 c R
H(12) H 0.1468 0.4429 0.9110 0.065 Uiso 1.00 1 c R
H(13) H -0.0346 0.4608 0.9409 0.068 Uiso 1.00 1 c R
H(14) H -0.1475 0.5386 0.9059 0.064 Uiso 1.00 1 c R
H(15) H -0.0821 0.6011 0.8402 0.050 Uiso 1.00 1 c R
H(16) H 0.0747 0.7829 0.8009 0.047 Uiso 1.00 1 c R
H(17) H 0.0240 0.8900 0.7891 0.056 Uiso 1.00 1 c R
H(18) H 0.0055 0.9310 0.7110 0.065 Uiso 1.00 1 c R
H(19) H 0.0367 0.8630 0.6452 0.064 Uiso 1.00 1 c R
H(20) H 0.0762 0.7526 0.6576 0.048 Uiso 1.00 1 c R
H(21) H 0.1588 0.5863 0.6117 0.035 Uiso 1.00 1 c R
H(22) H 0.1986 0.5163 0.5996 0.035 Uiso 1.00 1 c R
H(23) H 0.0457 0.4712 0.6294 0.056 Uiso 1.00 1 c R
H(24) H -0.0053 0.5371 0.6130 0.056 Uiso 1.00 1 c R
H(25) H 0.0277 0.5266 0.6669 0.056 Uiso 1.00 1 c R
H(26) H 0.5235 0.3699 0.6803 0.028 Uiso 1.00 1 c R
H(27) H 0.8071 0.3674 0.6412 0.030 Uiso 1.00 1 c R
H(28) H 0.7765 0.2043 0.5603 0.036 Uiso 1.00 1 c R
H(29) H 0.5068 0.2780 0.6300 0.036 Uiso 1.00 1 c R
H(30) H 0.9411 0.3902 0.5862 0.044 Uiso 1.00 1 c R
H(31) H 1.1319 0.3983 0.5668 0.055 Uiso 1.00 1 c R
H(32) H 1.2319 0.3034 0.5495 0.068 Uiso 1.00 1 c R
H(33) H 1.1467 0.2018 0.5557 0.067 Uiso 1.00 1 c R
H(34) H 0.9592 0.1944 0.5772 0.048 Uiso 1.00 1 c R
H(35) H 0.6843 0.1061 0.5934 0.048 Uiso 1.00 1 c R
H(36) H 0.5847 0.0144 0.5683 0.065 Uiso 1.00 1 c R
H(37) H 0.4100 0.0286 0.5330 0.083 Uiso 1.00 1 c R
H(38) H 0.3287 0.1293 0.5266 0.079 Uiso 1.00 1 c R
H(39) H 0.4283 0.2229 0.5525 0.059 Uiso 1.00 1 c R
H(40) H 0.7369 0.3817 0.7218 0.034 Uiso 1.00 1 c R
H(41) H 0.6305 0.4108 0.7456 0.034 Uiso 1.00 1 c R
H(42) H 0.5715 0.3159 0.7708 0.058 Uiso 1.00 1 c R
H(43) H 0.6992 0.3025 0.7720 0.058 Uiso 1.00 1 c R
H(44) H 0.6282 0.2790 0.7283 0.058 Uiso 1.00 1 c R
H(45) H 0.5111 0.6719 0.5477 0.058 Uiso 1.00 1 c R
H(46) H 0.6280 0.6539 0.5273 0.058 Uiso 1.00 1 c R
H(47) H 0.6065 0.6518 0.5828 0.058 Uiso 1.00 1 c R
H(48) H 0.2679 0.5805 0.5170 0.055 Uiso 1.00 1 c R
H(49) H 0.3537 0.6339 0.5028 0.055 Uiso 1.00 1 c R
H(50) H 0.3170 0.6260 0.5565 0.055 Uiso 1.00 1 c R
H(51) H 0.3497 0.4058 0.5020 0.066 Uiso 1.00 1 c R
H(52) H 0.2983 0.4682 0.4795 0.066 Uiso 1.00 1 c R
H(53) H 0.2695 0.4489 0.5324 0.066 Uiso 1.00 1 c R
H(54) H 0.6486 0.3914 0.5285 0.059 Uiso 1.00 1 c R
H(55) H 0.5544 0.3856 0.4901 0.059 Uiso 1.00 1 c R
H(56) H 0.5310 0.3668 0.5436 0.059 Uiso 1.00 1 c R
H(57) H 0.7580 0.5582 0.5569 0.051 Uiso 1.00 1 c R
H(58) H 0.7609 0.5034 0.5182 0.051 Uiso 1.00 1 c R
H(59) H 0.7518 0.4858 0.5728 0.051 Uiso 1.00 1 c R
H(60) H 0.5735 0.7119 0.6549 0.043 Uiso 1.00 1 c R
H(61) H 0.5349 0.7406 0.7042 0.043 Uiso 1.00 1 c R
H(62) H 0.4554 0.6957 0.6749 0.043 Uiso 1.00 1 c R
H(63) H 0.3968 0.6757 0.7637 0.048 Uiso 1.00 1 c R
H(64) H 0.4552 0.6568 0.8119 0.048 Uiso 1.00 1 c R
H(65) H 0.3800 0.6067 0.7853 0.048 Uiso 1.00 1 c R
H(66) H 0.5423 0.5484 0.8342 0.049 Uiso 1.00 1 c R
H(67) H 0.6714 0.5407 0.8338 0.049 Uiso 1.00 1 c R
H(68) H 0.5964 0.4877 0.8104 0.049 Uiso 1.00 1 c R
H(69) H 0.8006 0.5005 0.7671 0.047 Uiso 1.00 1 c R
H(70) H 0.8649 0.5543 0.7391 0.047 Uiso 1.00 1 c R
H(71) H 0.8082 0.4978 0.7110 0.047 Uiso 1.00 1 c R
H(72) H 0.8249 0.6021 0.6617 0.055 Uiso 1.00 1 c R
H(73) H 0.7843 0.6738 0.6629 0.055 Uiso 1.00 1 c R
H(74) H 0.7281 0.6243 0.6281 0.055 Uiso 1.00 1 c R
H(75) H 0.2711 0.3022 0.6771 0.095 Uiso 1.00 1 c R
H(76) H 0.1575 0.2694 0.6653 0.095 Uiso 1.00 1 c R
H(77) H 0.2952 0.8017 0.5319 0.091 Uiso 1.00 1 c R
H(78) H 0.1812 0.7921 0.5579 0.091 Uiso 1.00 1 c R

loop_
_atom_site_aniso_label
_atom_site_aniso_U_11
_atom_site_aniso_U_22
_atom_site_aniso_U_33
_atom_site_aniso_U_12
_atom_site_aniso_U_13
_atom_site_aniso_U_23
Ru(1) 0.01988(13) 0.01860(13) 0.01779(14) -0.00020(15) 0.00264(13) 0.00010(14)
Ru(2) 0.02137(14) 0.01930(14) 0.01902(14) 0.00177(14) 0.00098(14) -0.00137(13)
Cl(1) 0.0293(5) 0.0287(5) 0.0334(6) -0.0027(4) 0.0017(4) 0.0012(4)
Cl(2) 0.0734(11) 0.0854(12) 0.0985(13) 0.0194(9) 0.0078(10) -0.0001(11)
Cl(3) 0.0858(12) 0.1158(15) 0.0803(13) 0.0331(11) 0.0026(10) 0.0218(12)
Cl(4) 0.0624(8) 0.0647(9) 0.0611(9) 0.0165(7) 0.0004(7) 0.0188(8)
Cl(5) 0.1433(19) 0.0933(14) 0.155(2) 0.0724(14) 0.0647(17) 0.0561(15)
S(1) 0.0218(4) 0.0216(4) 0.0210(5) 0.0024(4) 0.0021(4) 0.0012(4)
S(2) 0.0211(4) 0.0189(4) 0.0227(4) 0.0003(4) 0.0025(3) 0.0001(4)
F(1) 0.140(5) 0.224(7) 0.284(9) -0.056(5) 0.020(5) 0.009(7)
F(2) 0.375(11) 0.148(4) 0.122(4) 0.042(5) -0.137(6) -0.022(3)
F(3) 0.205(6) 0.184(5) 0.303(8) -0.009(5) 0.057(6) 0.179(6)
F(4) 0.413(12) 0.477(13) 0.169(6) 0.349(12) 0.200(7) 0.183(7)
C(1) 0.0211(18) 0.0172(19) 0.034(2) 0.0115(15) -0.0078(17) -0.0056(17)
C(2) 0.034(2) 0.032(2) 0.035(2) 0.007(2) 0.003(2) -0.001(2)
C(3) 0.036(2) 0.043(2) 0.052(3) 0.004(2) 0.000(2) 0.013(2)
C(4) 0.048(3) 0.036(2) 0.050(3) 0.010(2) 0.014(2) 0.010(2)
C(5) 0.051(3) 0.054(3) 0.056(3) 0.000(2) 0.018(2) 0.017(2)
C(6) 0.062(3) 0.034(2) 0.066(3) 0.007(2) 0.034(3) 0.005(3)
C(7) 0.113(5) 0.051(3) 0.035(3) 0.040(3) 0.023(3) 0.017(2)
C(8) 0.069(3) 0.066(3) 0.052(3) 0.018(3) -0.010(3) 0.001(3)
C(9) 0.042(2) 0.031(2) 0.037(2) -0.003(2) 0.000(2) 0.011(2)
C(10) 0.0208(18) 0.024(2) 0.026(2) -0.0004(17) 0.0053(16) 0.0037(18)
C(11) 0.0224(19) 0.026(2) 0.029(2) 0.0031(17) 0.0034(17) -0.0015(18)
C(12) 0.029(2) 0.021(2) 0.028(2) 0.0015(16) 0.0027(18) 0.0014(17)
C(13) 0.028(2) 0.030(2) 0.028(2) -0.0018(18) 0.0029(18) -0.0018(18)
C(14) 0.030(2) 0.023(2) 0.029(2) 0.0024(17) 0.0069(18) -0.0032(18)
C(15) 0.023(2) 0.025(2) 0.032(2) 0.0006(17) 0.0022(17) 0.0007(18)
C(16) 0.0221(19) 0.028(2) 0.027(2) -0.0018(16) 0.0041(17) 0.0027(19)
C(17) 0.044(2) 0.027(2) 0.025(2) -0.0091(19) 0.004(2) -0.0064(18)
C(18) 0.058(2) 0.034(2) 0.020(2) -0.011(2) -0.001(2) -0.0048(19)
C(19) 0.095(4) 0.040(2) 0.028(2) -0.018(2) -0.009(3) 0.004(2)
C(20) 0.091(4) 0.058(3) 0.022(2) -0.039(3) 0.002(2) -0.001(2)
C(21) 0.063(3) 0.065(3) 0.031(2) -0.022(2) 0.013(2) -0.008(2)
C(22) 0.050(2) 0.046(2) 0.029(2) -0.009(2) 0.011(2) -0.007(2)
C(23) 0.022(2) 0.028(2) 0.044(2) 0.0003(18) 0.001(2) -0.000(2)
C(24) 0.034(2) 0.032(2) 0.051(3) -0.001(2) -0.006(2) -0.005(2)
C(25) 0.036(2) 0.032(2) 0.072(3) 0.002(2) -0.009(2) -0.013(2)
C(26) 0.041(2) 0.028(2) 0.093(4) 0.006(2) -0.017(3) 0.005(2)
C(27) 0.049(3) 0.040(2) 0.073(3) 0.013(2) -0.001(2) 0.016(2)
C(28) 0.045(2) 0.033(2) 0.041(2) 0.011(2) 0.004(2) 0.005(2)
C(29) 0.025(2) 0.034(2) 0.030(2) 0.0001(19) 0.0048(17) -0.004(2)
C(30) 0.028(2) 0.059(3) 0.054(3) -0.008(2) 0.001(2) -0.006(2)
C(31) 0.026(2) 0.0187(19) 0.026(2) -0.0024(16) -0.0008(17) 0.0055(17)
C(32) 0.029(2) 0.0145(18) 0.028(2) -0.0001(16) 0.0003(17) 0.0025(16)
C(33) 0.029(2) 0.0146(18) 0.031(2) -0.0018(16) -0.0055(18) -0.0009(17)
C(34) 0.026(2) 0.023(2) 0.027(2) -0.0031(16) -0.0000(17) 0.0015(18)
C(35) 0.034(2) 0.027(2) 0.029(2) 0.0019(18) -0.0032(19) -0.0053(19)
C(36) 0.027(2) 0.0208(19) 0.033(2) 0.0002(16) -0.0049(18) -0.0008(18)
C(37) 0.027(2) 0.027(2) 0.036(2) -0.0059(17) -0.0013(19) 0.0019(19)
C(38) 0.024(2) 0.035(2) 0.028(2) -0.0036(18) 0.0005(17) -0.0092(19)
C(39) 0.033(2) 0.029(2) 0.047(2) 0.000(2) 0.003(2) -0.009(2)
C(40) 0.029(2) 0.052(3) 0.057(3) -0.010(2) 0.006(2) -0.009(2)
C(41) 0.037(2) 0.061(3) 0.073(4) -0.008(2) 0.014(2) -0.028(3)
C(42) 0.026(2) 0.059(3) 0.082(4) 0.008(2) 0.004(2) -0.037(3)
C(43) 0.034(2) 0.031(2) 0.055(3) -0.0047(19) -0.004(2) -0.017(2)
C(44) 0.038(2) 0.029(2) 0.038(2) -0.0083(19) 0.006(2) -0.005(2)
C(45) 0.046(2) 0.031(2) 0.043(2) -0.008(2) 0.009(2) -0.007(2)
C(46) 0.069(3) 0.038(2) 0.055(3) -0.023(2) 0.017(2) -0.014(2)
C(47) 0.072(4) 0.067(4) 0.068(4) -0.045(3) 0.019(3) -0.033(3)
C(48) 0.039(3) 0.080(4) 0.078(4) -0.024(3) -0.005(3) -0.020(3)
C(49) 0.039(2) 0.049(3) 0.059(3) -0.010(2) -0.005(2) -0.018(2)
C(50) 0.033(2) 0.024(2) 0.029(2) 0.0034(18) 0.0025(19) 0.0042(18)
C(51) 0.051(3) 0.042(2) 0.051(3) 0.001(2) -0.004(2) 0.021(2)
C(52) 0.038(2) 0.026(2) 0.0155(19) -0.0026(19) 0.0057(18) 0.0073(16)
C(53) 0.033(2) 0.031(2) 0.016(2) 0.0035(18) 0.0054(17) 0.0070(17)
C(54) 0.042(2) 0.038(2) 0.014(2) -0.005(2) -0.0020(17) 0.0026(18)
C(55) 0.044(2) 0.027(2) 0.0180(19) 0.001(2) 0.0082(19) -0.0021(18)
C(56) 0.030(2) 0.034(2) 0.018(2) 0.0056(18) 0.0112(17) 0.0049(17)
C(57) 0.071(3) 0.035(2) 0.038(2) -0.009(2) -0.003(2) 0.008(2)
C(58) 0.044(2) 0.073(3) 0.021(2) 0.015(2) 0.006(2) 0.018(2)
C(59) 0.072(3) 0.063(3) 0.028(2) -0.037(3) -0.012(2) 0.002(2)
C(60) 0.086(4) 0.034(2) 0.028(2) 0.011(2) 0.015(2) -0.004(2)
C(61) 0.034(2) 0.061(3) 0.034(2) 0.009(2) 0.014(2) 0.007(2)
C(62) 0.033(2) 0.022(2) 0.026(2) -0.0043(17) -0.0015(18) -0.0030(17)
C(63) 0.034(2) 0.0239(19) 0.022(2) 0.0012(19) -0.003(2) -0.0077(16)
C(64) 0.035(2) 0.025(2) 0.027(2) -0.0038(19) -0.0062(19) -0.0058(18)
C(65) 0.028(2) 0.025(2) 0.030(2) -0.0034(17) -0.0062(18) -0.0073(18)
C(66) 0.030(2) 0.025(2) 0.028(2) -0.0025(17) 0.0005(19) -0.006(2)
C(67) 0.048(2) 0.023(2) 0.037(2) 0.001(2) 0.007(2) -0.0054(18)
C(68) 0.043(2) 0.034(2) 0.042(2) 0.001(2) 0.005(2) -0.015(2)
C(69) 0.057(2) 0.042(2) 0.025(2) -0.004(2) -0.007(2) -0.003(2)
C(70) 0.035(2) 0.038(2) 0.046(3) -0.002(2) -0.015(2) -0.006(2)
C(71) 0.040(2) 0.048(3) 0.049(3) -0.010(2) 0.012(2) -0.004(2)
C(72) 0.079(4) 0.085(4) 0.074(4) 0.024(3) 0.022(3) 0.018(3)
C(73) 0.072(4) 0.108(5) 0.049(3) 0.014(3) 0.001(3) 0.033(3)
B(1) 0.037(3) 0.122(7) 0.050(4) 0.006(4) 0.003(3) 0.011(4)

loop_
_atom_type_symbol
_atom_type_description
_atom_type_scat_dispersion_real
_atom_type_scat_dispersion_imag
_atom_type_scat_source
C C 0.003 0.002
;
International Tables for Crystallography
(1992, Vol. C, Tables 4.2.6.8 and 6.1.1.4)
;
H H 0.000 0.000
;
International Tables for Crystallography
(1992, Vol. C, Table 6.1.1.4)
;
B B 0.001 0.001
;
International Tables for Crystallography
(1992, Vol. C, Tables 4.2.6.8 and 6.1.1.4)
;
F F 0.017 0.010
;
International Tables for Crystallography
(1992, Vol. C, Tables 4.2.6.8 and 6.1.1.4)
;
S S 0.125 0.123
;
International Tables for Crystallography
(1992, Vol. C, Tables 4.2.6.8 and 6.1.1.4)
;
Cl Cl 0.148 0.159
;
International Tables for Crystallography
(1992, Vol. C, Tables 4.2.6.8 and 6.1.1.4)
;
Ru Ru -1.259 0.836
;
International Tables for Crystallography
(1992, Vol. C, Tables 4.2.6.8 and 6.1.1.4)
;

loop_
_geom_angle_atom_site_label_1
_geom_angle_atom_site_label_2
_geom_angle_atom_site_label_3
_geom_angle
_geom_angle_publ_flag
Ru(2) Ru(1) Cl(1) 96.01(2) yes
Ru(2) Ru(1) S(1) 52.78(2) yes
Ru(2) Ru(1) S(2) 53.16(2) yes
Ru(2) Ru(1) C(52) 112.38(10) yes
Ru(2) Ru(1) C(53) 133.30(10) yes
Ru(2) Ru(1) C(54) 169.61(11) yes
Ru(2) Ru(1) C(55) 149.52(11) yes
Ru(2) Ru(1) C(56) 118.97(10) yes
Cl(1) Ru(1) S(1) 91.93(3) yes
Cl(1) Ru(1) S(2) 91.12(3) yes
Cl(1) Ru(1) C(52) 149.87(10) yes
Cl(1) Ru(1) C(53) 114.88(10) yes
Cl(1) Ru(1) C(54) 88.16(11) yes
Cl(1) Ru(1) C(55) 97.88(11) yes
Cl(1) Ru(1) C(56) 134.81(10) yes
S(1) Ru(1) S(2) 105.78(3) yes
S(1) Ru(1) C(52) 97.23(10) yes
S(1) Ru(1) C(53) 90.30(10) yes
S(1) Ru(1) C(54) 117.73(11) yes
S(1) Ru(1) C(55) 152.67(11) yes
S(1) Ru(1) C(56) 131.37(10) yes
S(2) Ru(1) C(52) 113.58(11) yes
S(2) Ru(1) C(53) 149.19(10) yes
S(2) Ru(1) C(54) 136.49(11) yes
S(2) Ru(1) C(55) 99.49(11) yes
S(2) Ru(1) C(56) 88.66(10) yes
C(52) Ru(1) C(53) 36.88(15) yes
C(52) Ru(1) C(54) 62.17(15) yes
C(52) Ru(1) C(55) 62.53(14) yes
C(52) Ru(1) C(56) 36.51(14) yes
C(53) Ru(1) C(54) 37.04(14) yes
C(53) Ru(1) C(55) 62.43(14) yes
C(53) Ru(1) C(56) 61.51(14) yes
C(54) Ru(1) C(55) 37.90(16) yes
C(54) Ru(1) C(56) 62.70(15) yes
C(55) Ru(1) C(56) 38.04(15) yes
Ru(1) Ru(2) S(1) 52.70(2) yes
Ru(1) Ru(2) S(2) 51.91(2) yes
Ru(1) Ru(2) C(1) 98.99(11) yes
Ru(1) Ru(2) C(62) 115.66(10) yes
Ru(1) Ru(2) C(63) 147.84(10) yes
Ru(1) Ru(2) C(64) 166.28(10) yes
Ru(1) Ru(2) C(65) 130.42(10) yes
Ru(1) Ru(2) C(66) 109.44(10) yes
S(1) Ru(2) S(2) 104.46(3) yes
S(1) Ru(2) C(1) 91.64(11) yes
S(1) Ru(2) C(62) 88.88(10) yes
S(1) Ru(2) C(63) 100.63(11) yes
S(1) Ru(2) C(64) 137.71(10) yes
S(1) Ru(2) C(65) 147.74(10) yes
S(1) Ru(2) C(66) 113.15(10) yes
S(2) Ru(2) C(1) 95.19(11) yes
S(2) Ru(2) C(62) 127.22(10) yes
S(2) Ru(2) C(63) 150.48(11) yes
S(2) Ru(2) C(64) 117.43(10) yes
S(2) Ru(2) C(65) 89.45(10) yes
S(2) Ru(2) C(66) 94.73(10) yes
C(1) Ru(2) C(62) 135.93(15) yes
C(1) Ru(2) C(63) 99.44(15) yes
C(1) Ru(2) C(64) 90.22(16) yes
C(1) Ru(2) C(65) 116.34(15) yes
C(1) Ru(2) C(66) 149.92(16) yes
C(62) Ru(2) C(63) 37.69(14) yes
C(62) Ru(2) C(64) 61.89(14) yes
C(62) Ru(2) C(65) 60.13(14) yes
C(62) Ru(2) C(66) 35.48(13) yes
C(63) Ru(2) C(64) 37.66(14) yes
C(63) Ru(2) C(65) 61.08(15) yes
C(63) Ru(2) C(66) 60.76(15) yes
C(64) Ru(2) C(65) 35.93(15) yes
C(64) Ru(2) C(66) 60.09(15) yes
C(65) Ru(2) C(66) 35.53(14) yes
Ru(1) S(1) Ru(2) 74.52(3) yes
Ru(1) S(1) C(10) 114.76(13) yes
Ru(2) S(1) C(10) 117.01(13) yes
Ru(1) S(2) Ru(2) 74.92(3) yes
Ru(1) S(2) C(31) 117.27(13) yes
Ru(2) S(2) C(31) 111.59(12) yes
Ru(2) C(1) C(2) 172.9(3) yes
C(1) C(2) C(3) 171.6(5) yes
C(2) C(3) C(4) 127.5(4) yes
C(3) C(4) C(5) 118.8(4) yes
C(3) C(4) C(9) 123.3(4) yes
C(5) C(4) C(9) 117.9(4) yes
C(4) C(5) C(6) 119.9(5) yes
C(5) C(6) C(7) 121.3(5) yes
C(6) C(7) C(8) 120.3(5) yes
C(7) C(8) C(9) 119.9(5) yes
C(4) C(9) C(8) 120.6(4) yes
S(1) C(10) C(11) 110.4(2) yes
S(1) C(10) C(29) 107.3(2) yes
C(11) C(10) C(29) 112.7(3) yes
C(10) C(11) C(12) 119.0(3) yes
C(10) C(11) C(16) 122.3(3) yes
C(12) C(11) C(16) 118.4(3) yes
C(11) C(12) C(13) 121.5(3) yes
C(12) C(13) C(14) 118.3(3) yes
C(12) C(13) C(17) 120.2(3) yes
C(14) C(13) C(17) 121.3(3) yes
C(13) C(14) C(15) 122.1(3) yes
C(14) C(15) C(16) 117.7(3) yes
C(14) C(15) C(23) 120.9(3) yes
C(16) C(15) C(23) 121.4(3) yes
C(11) C(16) C(15) 122.0(3) yes
C(13) C(17) C(18) 120.9(3) yes
C(13) C(17) C(22) 120.8(3) yes
C(18) C(17) C(22) 118.2(4) yes
C(17) C(18) C(19) 121.5(4) yes
C(18) C(19) C(20) 119.4(4) yes
C(19) C(20) C(21) 120.2(4) yes
C(20) C(21) C(22) 120.6(4) yes
C(17) C(22) C(21) 120.1(4) yes
C(15) C(23) C(24) 121.0(4) yes
C(15) C(23) C(28) 121.5(4) yes
C(24) C(23) C(28) 117.4(4) yes
C(23) C(24) C(25) 121.8(4) yes
C(24) C(25) C(26) 120.0(4) yes
C(25) C(26) C(27) 119.3(4) yes
C(26) C(27) C(28) 120.1(5) yes
C(23) C(28) C(27) 121.2(4) yes
C(10) C(29) C(30) 111.3(3) yes
S(2) C(31) C(32) 108.3(2) yes
S(2) C(31) C(50) 107.8(2) yes
C(32) C(31) C(50) 113.2(3) yes
C(31) C(32) C(33) 120.0(3) yes
C(31) C(32) C(37) 120.5(3) yes
C(33) C(32) C(37) 119.4(3) yes
C(32) C(33) C(34) 120.7(3) yes
C(33) C(34) C(35) 118.7(3) yes
C(33) C(34) C(38) 119.2(3) yes
C(35) C(34) C(38) 122.0(3) yes
C(34) C(35) C(36) 121.9(3) yes
C(35) C(36) C(37) 118.3(3) yes
C(35) C(36) C(44) 119.5(3) yes
C(37) C(36) C(44) 122.1(3) yes
C(32) C(37) C(36) 120.8(3) yes
C(34) C(38) C(39) 121.7(3) yes
C(34) C(38) C(43) 120.1(3) yes
C(39) C(38) C(43) 118.2(3) yes
C(38) C(39) C(40) 121.8(4) yes
C(39) C(40) C(41) 118.4(4) yes
C(40) C(41) C(42) 121.0(4) yes
C(41) C(42) C(43) 119.7(4) yes
C(38) C(43) C(42) 120.9(4) yes
C(36) C(44) C(45) 119.7(3) yes
C(36) C(44) C(49) 122.3(4) yes
C(45) C(44) C(49) 118.0(4) yes
C(44) C(45) C(46) 122.1(4) yes
C(45) C(46) C(47) 118.0(4) yes
C(46) C(47) C(48) 122.6(5) yes
C(47) C(48) C(49) 119.4(5) yes
C(44) C(49) C(48) 120.0(4) yes
C(31) C(50) C(51) 111.5(3) yes
Ru(1) C(52) C(53) 72.2(2) yes
Ru(1) C(52) C(56) 70.5(2) yes
Ru(1) C(52) C(57) 132.7(2) yes
C(53) C(52) C(56) 108.4(3) yes
C(53) C(52) C(57) 121.9(3) yes
C(56) C(52) C(57) 128.6(4) yes
Ru(1) C(53) C(52) 70.9(2) yes
Ru(1) C(53) C(54) 69.6(2) yes
Ru(1) C(53) C(58) 131.1(2) yes
C(52) C(53) C(54) 107.9(3) yes
C(52) C(53) C(58) 124.9(3) yes
C(54) C(53) C(58) 126.8(3) yes
Ru(1) C(54) C(53) 73.3(2) yes
Ru(1) C(54) C(55) 68.6(2) yes
Ru(1) C(54) C(59) 127.2(3) yes
C(53) C(54) C(55) 107.3(3) yes
C(53) C(54) C(59) 126.4(4) yes
C(55) C(54) C(59) 126.1(3) yes
Ru(1) C(55) C(54) 73.5(2) yes
Ru(1) C(55) C(56) 73.4(2) yes
Ru(1) C(55) C(60) 125.7(2) yes
C(54) C(55) C(56) 108.3(3) yes
C(54) C(55) C(60) 123.7(4) yes
C(56) C(55) C(60) 127.5(4) yes
Ru(1) C(56) C(52) 73.0(2) yes
Ru(1) C(56) C(55) 68.6(2) yes
Ru(1) C(56) C(61) 128.8(3) yes
C(52) C(56) C(55) 108.1(3) yes
C(52) C(56) C(61) 126.3(3) yes
C(55) C(56) C(61) 125.3(3) yes
Ru(2) C(62) C(63) 67.2(2) yes
Ru(2) C(62) C(66) 73.8(2) yes
Ru(2) C(62) C(67) 127.9(2) yes
C(63) C(62) C(66) 106.3(3) yes
C(63) C(62) C(67) 125.9(3) yes
C(66) C(62) C(67) 127.5(3) yes
Ru(2) C(63) C(62) 75.1(2) yes
Ru(2) C(63) C(64) 73.1(2) yes
Ru(2) C(63) C(68) 124.7(2) yes
C(62) C(63) C(64) 108.1(3) yes
C(62) C(63) C(68) 125.7(3) yes
C(64) C(63) C(68) 125.6(3) yes
Ru(2) C(64) C(63) 69.2(2) yes
Ru(2) C(64) C(65) 74.4(2) yes
Ru(2) C(64) C(69) 127.2(3) yes
C(63) C(64) C(65) 107.4(3) yes
C(63) C(64) C(69) 125.4(3) yes
C(65) C(64) C(69) 126.8(3) yes
Ru(2) C(65) C(64) 69.7(2) yes
Ru(2) C(65) C(66) 73.5(2) yes
Ru(2) C(65) C(70) 129.7(2) yes
C(64) C(65) C(66) 108.9(3) yes
C(64) C(65) C(70) 126.8(3) yes
C(66) C(65) C(70) 123.7(3) yes
Ru(2) C(66) C(62) 70.7(2) yes
Ru(2) C(66) C(65) 71.0(2) yes
Ru(2) C(66) C(71) 131.4(3) yes
C(62) C(66) C(65) 109.2(3) yes
C(62) C(66) C(71) 126.4(3) yes
C(65) C(66) C(71) 123.8(3) yes
Cl(2) C(72) Cl(3) 109.1(3) yes
Cl(4) C(73) Cl(5) 113.5(3) yes
F(1) B(1) F(2) 101.6(7) yes
F(1) B(1) F(3) 101.1(7) yes
F(1) B(1) F(4) 113.5(8) yes
F(2) B(1) F(3) 122.8(8) yes
F(2) B(1) F(4) 104.7(7) yes
F(3) B(1) F(4) 112.7(7) yes
C(2) C(3) H(1) 116.3 no
C(4) C(3) H(1) 116.3 no
C(4) C(5) H(2) 120.1 no
C(6) C(5) H(2) 120.1 no
C(5) C(6) H(3) 119.4 no
C(7) C(6) H(3) 119.4 no
C(6) C(7) H(4) 119.8 no
C(8) C(7) H(4) 119.8 no
C(7) C(8) H(5) 120.0 no
C(9) C(8) H(5) 120.0 no
C(4) C(9) H(6) 119.7 no
C(8) C(9) H(6) 119.7 no
S(1) C(10) H(7) 108.8 no
C(11) C(10) H(7) 108.8 no
C(29) C(10) H(7) 108.8 no
C(11) C(12) H(8) 119.3 no
C(13) C(12) H(8) 119.3 no
C(13) C(14) H(9) 119.0 no
C(15) C(14) H(9) 119.0 no
C(11) C(16) H(10) 119.0 no
C(15) C(16) H(10) 119.0 no
C(17) C(18) H(11) 119.3 no
C(19) C(18) H(11) 119.3 no
C(18) C(19) H(12) 120.3 no
C(20) C(19) H(12) 120.3 no
C(19) C(20) H(13) 119.9 no
C(21) C(20) H(13) 119.9 no
C(20) C(21) H(14) 119.7 no
C(22) C(21) H(14) 119.7 no
C(17) C(22) H(15) 119.9 no
C(21) C(22) H(15) 119.9 no
C(23) C(24) H(16) 119.1 no
C(25) C(24) H(16) 119.1 no
C(24) C(25) H(17) 120.0 no
C(26) C(25) H(17) 120.0 no
C(25) C(26) H(18) 120.3 no
C(27) C(26) H(18) 120.3 no
C(26) C(27) H(19) 120.0 no
C(28) C(27) H(19) 120.0 no
C(23) C(28) H(20) 119.4 no
C(27) C(28) H(20) 119.4 no
C(10) C(29) H(21) 109.0 no
C(10) C(29) H(22) 109.0 no
C(30) C(29) H(21) 109.0 no
C(30) C(29) H(22) 109.0 no
H(21) C(29) H(22) 109.5 no
C(29) C(30) H(23) 109.5 no
C(29) C(30) H(24) 109.5 no
C(29) C(30) H(25) 109.5 no
H(23) C(30) H(24) 109.5 no
H(23) C(30) H(25) 109.5 no
H(24) C(30) H(25) 109.5 no
S(2) C(31) H(26) 109.2 no
C(32) C(31) H(26) 109.2 no
C(50) C(31) H(26) 109.2 no
C(32) C(33) H(27) 119.6 no
C(34) C(33) H(27) 119.6 no
C(34) C(35) H(28) 119.1 no
C(36) C(35) H(28) 119.1 no
C(32) C(37) H(29) 119.6 no
C(36) C(37) H(29) 119.6 no
C(38) C(39) H(30) 119.1 no
C(40) C(39) H(30) 119.1 no
C(39) C(40) H(31) 120.8 no
C(41) C(40) H(31) 120.8 no
C(40) C(41) H(32) 119.5 no
C(42) C(41) H(32) 119.5 no
C(41) C(42) H(33) 120.2 no
C(43) C(42) H(33) 120.2 no
C(38) C(43) H(34) 119.6 no
C(42) C(43) H(34) 119.6 no
C(44) C(45) H(35) 119.0 no
C(46) C(45) H(35) 119.0 no
C(45) C(46) H(36) 121.0 no
C(47) C(46) H(36) 121.0 no
C(46) C(47) H(37) 118.7 no
C(48) C(47) H(37) 118.7 no
C(47) C(48) H(38) 120.3 no
C(49) C(48) H(38) 120.3 no
C(44) C(49) H(39) 120.0 no
C(48) C(49) H(39) 120.0 no
C(31) C(50) H(40) 109.0 no
C(31) C(50) H(41) 109.0 no
C(51) C(50) H(40) 109.0 no
C(51) C(50) H(41) 109.0 no
H(40) C(50) H(41) 109.5 no
C(50) C(51) H(42) 109.5 no
C(50) C(51) H(43) 109.5 no
C(50) C(51) H(44) 109.5 no
H(42) C(51) H(43) 109.5 no
H(42) C(51) H(44) 109.5 no
H(43) C(51) H(44) 109.5 no
C(52) C(57) H(45) 109.5 no
C(52) C(57) H(46) 109.5 no
C(52) C(57) H(47) 109.5 no
H(45) C(57) H(46) 109.5 no
H(45) C(57) H(47) 109.5 no
H(46) C(57) H(47) 109.5 no
C(53) C(58) H(48) 109.5 no
C(53) C(58) H(49) 109.5 no
C(53) C(58) H(50) 109.5 no
H(48) C(58) H(49) 109.5 no
H(48) C(58) H(50) 109.5 no
H(49) C(58) H(50) 109.5 no
C(54) C(59) H(51) 109.5 no
C(54) C(59) H(52) 109.5 no
C(54) C(59) H(53) 109.5 no
H(51) C(59) H(52) 109.5 no
H(51) C(59) H(53) 109.5 no
H(52) C(59) H(53) 109.5 no
C(55) C(60) H(54) 109.5 no
C(55) C(60) H(55) 109.5 no
C(55) C(60) H(56) 109.5 no
H(54) C(60) H(55) 109.5 no
H(54) C(60) H(56) 109.5 no
H(55) C(60) H(56) 109.5 no
C(56) C(61) H(57) 109.5 no
C(56) C(61) H(58) 109.5 no
C(56) C(61) H(59) 109.5 no
H(57) C(61) H(58) 109.5 no
H(57) C(61) H(59) 109.5 no
H(58) C(61) H(59) 109.5 no
C(62) C(67) H(60) 109.5 no
C(62) C(67) H(61) 109.5 no
C(62) C(67) H(62) 109.5 no
H(60) C(67) H(61) 109.5 no
H(60) C(67) H(62) 109.5 no
H(61) C(67) H(62) 109.5 no
C(63) C(68) H(63) 109.5 no
C(63) C(68) H(64) 109.5 no
C(63) C(68) H(65) 109.5 no
H(63) C(68) H(64) 109.5 no
H(63) C(68) H(65) 109.5 no
H(64) C(68) H(65) 109.5 no
C(64) C(69) H(66) 109.5 no
C(64) C(69) H(67) 109.5 no
C(64) C(69) H(68) 109.5 no
H(66) C(69) H(67) 109.5 no
H(66) C(69) H(68) 109.5 no
H(67) C(69) H(68) 109.5 no
C(65) C(70) H(69) 109.5 no
C(65) C(70) H(70) 109.5 no
C(65) C(70) H(71) 109.5 no
H(69) C(70) H(70) 109.5 no
H(69) C(70) H(71) 109.5 no
H(70) C(70) H(71) 109.5 no
C(66) C(71) H(72) 109.5 no
C(66) C(71) H(73) 109.5 no
C(66) C(71) H(74) 109.5 no
H(72) C(71) H(73) 109.5 no
H(72) C(71) H(74) 109.5 no
H(73) C(71) H(74) 109.5 no
Cl(2) C(72) H(75) 109.6 no
Cl(2) C(72) H(76) 109.6 no
Cl(3) C(72) H(75) 109.6 no
Cl(3) C(72) H(76) 109.6 no
H(75) C(72) H(76) 109.5 no
Cl(4) C(73) H(77) 108.4 no
Cl(4) C(73) H(78) 108.4 no
Cl(5) C(73) H(77) 108.4 no
Cl(5) C(73) H(78) 108.4 no
H(77) C(73) H(78) 109.5 no

loop_
_geom_bond_atom_site_label_1
_geom_bond_atom_site_label_2
_geom_bond_distance
_geom_bond_publ_flag
Ru(1) Ru(2) 2.8034(3) yes
Ru(1) Cl(1) 2.4236(10) yes
Ru(1) S(1) 2.3139(10) yes
Ru(1) S(2) 2.2851(9) yes
Ru(1) C(52) 2.273(3) yes
Ru(1) C(53) 2.289(3) yes
Ru(1) C(54) 2.240(4) yes
Ru(1) C(55) 2.177(3) yes
Ru(1) C(56) 2.240(4) yes
Ru(2) S(1) 2.3165(10) yes
Ru(2) S(2) 2.3236(9) yes
Ru(2) C(1) 1.940(3) yes
Ru(2) C(62) 2.307(3) yes
Ru(2) C(63) 2.201(3) yes
Ru(2) C(64) 2.254(4) yes
Ru(2) C(65) 2.314(4) yes
Ru(2) C(66) 2.347(3) yes
Cl(2) C(72) 1.771(6) yes
Cl(3) C(72) 1.740(6) yes
Cl(4) C(73) 1.736(6) yes
Cl(5) C(73) 1.714(6) yes
S(1) C(10) 1.855(3) yes
S(2) C(31) 1.847(3) yes
F(1) B(1) 1.278(10) yes
F(2) B(1) 1.253(9) yes
F(3) B(1) 1.262(11) yes
F(4) B(1) 1.273(13) yes
C(1) C(2) 1.201(5) yes
C(2) C(3) 1.351(6) yes
C(3) C(4) 1.467(7) yes
C(4) C(5) 1.411(7) yes
C(4) C(9) 1.391(6) yes
C(5) C(6) 1.402(8) yes
C(6) C(7) 1.296(9) yes
C(7) C(8) 1.427(8) yes
C(8) C(9) 1.360(7) yes
C(10) C(11) 1.505(5) yes
C(10) C(29) 1.533(5) yes
C(11) C(12) 1.403(5) yes
C(11) C(16) 1.384(5) yes
C(12) C(13) 1.396(5) yes
C(13) C(14) 1.389(5) yes
C(13) C(17) 1.481(5) yes
C(14) C(15) 1.401(5) yes
C(15) C(16) 1.403(5) yes
C(15) C(23) 1.493(5) yes
C(17) C(18) 1.399(6) yes
C(17) C(22) 1.387(6) yes
C(18) C(19) 1.381(6) yes
C(19) C(20) 1.395(8) yes
C(20) C(21) 1.359(7) yes
C(21) C(22) 1.408(6) yes
C(23) C(24) 1.394(6) yes
C(23) C(28) 1.353(6) yes
C(24) C(25) 1.369(6) yes
C(25) C(26) 1.368(8) yes
C(26) C(27) 1.366(7) yes
C(27) C(28) 1.401(6) yes
C(29) C(30) 1.531(5) yes
C(31) C(32) 1.513(5) yes
C(31) C(50) 1.537(5) yes
C(32) C(33) 1.386(5) yes
C(32) C(37) 1.394(5) yes
C(33) C(34) 1.407(5) yes
C(34) C(35) 1.379(5) yes
C(34) C(38) 1.492(5) yes
C(35) C(36) 1.395(5) yes
C(36) C(37) 1.401(5) yes
C(36) C(44) 1.476(5) yes
C(38) C(39) 1.376(5) yes
C(38) C(43) 1.406(6) yes
C(39) C(40) 1.399(6) yes
C(40) C(41) 1.382(7) yes
C(41) C(42) 1.385(7) yes
C(42) C(43) 1.376(6) yes
C(44) C(45) 1.408(6) yes
C(44) C(49) 1.388(6) yes
C(45) C(46) 1.385(6) yes
C(46) C(47) 1.375(8) yes
C(47) C(48) 1.357(9) yes
C(48) C(49) 1.417(8) yes
C(50) C(51) 1.510(6) yes
C(52) C(53) 1.443(6) yes
C(52) C(56) 1.414(5) yes
C(52) C(57) 1.498(6) yes
C(53) C(54) 1.439(5) yes
C(53) C(58) 1.486(6) yes
C(54) C(55) 1.436(6) yes
C(54) C(59) 1.492(6) yes
C(55) C(56) 1.441(5) yes
C(55) C(60) 1.491(6) yes
C(56) C(61) 1.485(5) yes
C(62) C(63) 1.459(5) yes
C(62) C(66) 1.419(5) yes
C(62) C(67) 1.477(5) yes
C(63) C(64) 1.439(5) yes
C(63) C(68) 1.518(6) yes
C(64) C(65) 1.410(6) yes
C(64) C(69) 1.488(6) yes
C(65) C(66) 1.423(5) yes
C(65) C(70) 1.496(5) yes
C(66) C(71) 1.512(6) yes
C(3) H(1) 0.950 no
C(5) H(2) 0.950 no
C(6) H(3) 0.950 no
C(7) H(4) 0.950 no
C(8) H(5) 0.950 no
C(9) H(6) 0.950 no
C(10) H(7) 0.950 no
C(12) H(8) 0.950 no
C(14) H(9) 0.950 no
C(16) H(10) 0.950 no
C(18) H(11) 0.950 no
C(19) H(12) 0.950 no
C(20) H(13) 0.950 no
C(21) H(14) 0.950 no
C(22) H(15) 0.950 no
C(24) H(16) 0.950 no
C(25) H(17) 0.950 no
C(26) H(18) 0.950 no
C(27) H(19) 0.950 no
C(28) H(20) 0.950 no
C(29) H(21) 0.950 no
C(29) H(22) 0.950 no
C(30) H(23) 0.950 no
C(30) H(24) 0.950 no
C(30) H(25) 0.950 no
C(31) H(26) 0.950 no
C(33) H(27) 0.950 no
C(35) H(28) 0.950 no
C(37) H(29) 0.950 no
C(39) H(30) 0.950 no
C(40) H(31) 0.950 no
C(41) H(32) 0.950 no
C(42) H(33) 0.950 no
C(43) H(34) 0.950 no
C(45) H(35) 0.950 no
C(46) H(36) 0.950 no
C(47) H(37) 0.950 no
C(48) H(38) 0.950 no
C(49) H(39) 0.950 no
C(50) H(40) 0.950 no
C(50) H(41) 0.950 no
C(51) H(42) 0.950 no
C(51) H(43) 0.950 no
C(51) H(44) 0.950 no
C(57) H(45) 0.950 no
C(57) H(46) 0.950 no
C(57) H(47) 0.950 no
C(58) H(48) 0.950 no
C(58) H(49) 0.950 no
C(58) H(50) 0.950 no
C(59) H(51) 0.950 no
C(59) H(52) 0.950 no
C(59) H(53) 0.950 no
C(60) H(54) 0.950 no
C(60) H(55) 0.950 no
C(60) H(56) 0.950 no
C(61) H(57) 0.950 no
C(61) H(58) 0.950 no
C(61) H(59) 0.950 no
C(67) H(60) 0.950 no
C(67) H(61) 0.950 no
C(67) H(62) 0.950 no
C(68) H(63) 0.950 no
C(68) H(64) 0.950 no
C(68) H(65) 0.950 no
C(69) H(66) 0.950 no
C(69) H(67) 0.950 no
C(69) H(68) 0.950 no
C(70) H(69) 0.950 no
C(70) H(70) 0.950 no
C(70) H(71) 0.950 no
C(71) H(72) 0.950 no
C(71) H(73) 0.950 no
C(71) H(74) 0.950 no
C(72) H(75) 0.950 no
C(72) H(76) 0.950 no
C(73) H(77) 0.950 no
C(73) H(78) 0.950 no
